data_4110218
loop_
_publ_author_name
'Matthew J. Horner'
'K. Travis Holman'
'Michael D. Ward'

_publ_section_title
;
 Architectural Diversity and Elastic Networks in Hydrogen-Bonded Host
 Frameworks: From Molecular Jaws to Cylinders
;
_journal_name_full 'Journal of the American Chemical Society'
_journal_page_first 14640
_journal_page_last 14660
_journal_paper_doi 10.1021/ja0741574
_journal_volume 129
_journal_year 2007
_chemical_formula_sum 'C24 H34 Br2 N6 O6 S2'
_chemical_formula_weight 726.51
_chemical_name_systematic
; 
 ? 
;
_space_group_IT_number 19
_symmetry_cell_setting orthorhombic
_symmetry_space_group_name_Hall 'P 2ac 2ab'
_symmetry_space_group_name_H-M 'P 21 21 21'
_atom_sites_solution_hydrogens geom
_atom_sites_solution_primary direct
_atom_sites_solution_secondary difmap
_audit_creation_method SHELXL-97
_cell_angle_alpha 90.00
_cell_angle_beta 90.00
_cell_angle_gamma 90.00
_cell_formula_units_Z 4
_cell_length_a 18.520(3)
_cell_length_b 22.903(4)
_cell_length_c 7.7707(12)
_cell_measurement_reflns_used 979
_cell_measurement_temperature 173(2)
_cell_measurement_theta_max 26.12
_cell_measurement_theta_min 2.85
_cell_volume 3296.0(9)
_computing_cell_refinement 'SAINT, Bruker'
_computing_data_collection 'SMART, Bruker (or Siemens)'
_computing_data_reduction 'SAINT, Bruker'
_computing_molecular_graphics 'XSEED, L. Barbour; http://www.xseed.com'
_computing_publication_material CIFTAB
_computing_structure_refinement 'SHELXL-97 (Sheldrick, 1997)'
_computing_structure_solution 'SHELXS-97 (Sheldrick, 1990)'
_diffrn_ambient_temperature 173(2)
_diffrn_measured_fraction_theta_full 0.999
_diffrn_measured_fraction_theta_max 0.999
_diffrn_measurement_device_type 'SMART platform CCD, Bruker (or Siemens)'
_diffrn_measurement_method 'omega scans'
_diffrn_radiation_monochromator graphite
_diffrn_radiation_source 'fine-focus sealed tube'
_diffrn_radiation_type MoK\a
_diffrn_radiation_wavelength 0.71073
_diffrn_reflns_av_R_equivalents 0.0392
_diffrn_reflns_av_sigmaI/netI 0.0317
_diffrn_reflns_limit_h_max 23
_diffrn_reflns_limit_h_min -23
_diffrn_reflns_limit_k_max 29
_diffrn_reflns_limit_k_min -29
_diffrn_reflns_limit_l_max 9
_diffrn_reflns_limit_l_min -9
_diffrn_reflns_number 37721
_diffrn_reflns_theta_full 27.11
_diffrn_reflns_theta_max 27.11
_diffrn_reflns_theta_min 1.41
_exptl_absorpt_coefficient_mu 2.630
_exptl_absorpt_correction_T_max 0.7789
_exptl_absorpt_correction_T_min 0.5479
_exptl_absorpt_correction_type multi-scan
_exptl_absorpt_process_details 'SADABS, G. Sheldrick (1999)'
_exptl_crystal_colour colorless
_exptl_crystal_density_diffrn 1.464
_exptl_crystal_description plate
_exptl_crystal_F_000 1480
_exptl_crystal_size_max 0.26
_exptl_crystal_size_mid 0.22
_exptl_crystal_size_min 0.10
_refine_diff_density_max 0.532
_refine_diff_density_min -0.423
_refine_diff_density_rms 0.078
_refine_ls_abs_structure_details 'Flack H D (1983), Acta Cryst. A39, 876-881'
_refine_ls_abs_structure_Flack 0.00
_refine_ls_extinction_method none
_refine_ls_goodness_of_fit_ref 1.054
_refine_ls_hydrogen_treatment constr
_refine_ls_matrix_type full
_refine_ls_number_parameters 354
_refine_ls_number_reflns 7250
_refine_ls_number_restraints 0
_refine_ls_restrained_S_all 1.054
_refine_ls_R_factor_all 0.0495
_refine_ls_R_factor_gt 0.0382
_refine_ls_shift/su_max 0.001
_refine_ls_shift/su_mean 0.000
_refine_ls_structure_factor_coef Fsqd
_refine_ls_weighting_details 'calc w=1/[\s^2^(Fo^2^)+(0.0527P)^2^+0.7878P] where P=(Fo^2^+2Fc^2^)/3'
_refine_ls_weighting_scheme calc
_refine_ls_wR_factor_gt 0.0906
_refine_ls_wR_factor_ref 0.0944
_reflns_number_gt 6164
_reflns_number_total 7250
_reflns_threshold_expression >2sigma(I)
_cod_data_source_file ja0741574si20070910_040750_17.cif
_cod_data_source_block GBBS.1/2butylbenzene
_cod_database_code 4110218

loop_
_symmetry_equiv_pos_as_xyz
'x, y, z'
'-x+1/2, -y, z+1/2'
'x+1/2, -y+1/2, -z'
'-x, y+1/2, -z+1/2'

loop_
_atom_site_label
_atom_site_type_symbol
_atom_site_fract_x
_atom_site_fract_y
_atom_site_fract_z
_atom_site_U_iso_or_equiv
_atom_site_adp_type
_atom_site_occupancy
_atom_site_symmetry_multiplicity
_atom_site_calc_flag
_atom_site_refinement_flags
_atom_site_disorder_assembly
_atom_site_disorder_group
Br1 Br 0.679108(19) 0.660106(14) 0.51577(6) 0.04056(10) Uani 1 1 d . . .
Br2 Br 0.442038(17) 0.454973(15) 0.49381(6) 0.04073(10) Uani 1 1 d . . .
S1 S 0.65189(4) 0.38099(3) 0.50865(12) 0.02551(15) Uani 1 1 d . . .
S2 S 0.18453(4) 0.64208(3) 0.49423(13) 0.02730(16) Uani 1 1 d . . .
O1 O 0.68800(16) 0.36063(12) 0.3528(3) 0.0324(7) Uani 1 1 d . . .
O2 O 0.57430(10) 0.36989(9) 0.5079(3) 0.0307(4) Uani 1 1 d . . .
O3 O 0.68627(16) 0.35888(11) 0.6648(3) 0.0308(7) Uani 1 1 d . . .
O4 O 0.14229(15) 0.63199(14) 0.6503(3) 0.0337(7) Uani 1 1 d . . .
O5 O 0.14312(15) 0.63038(14) 0.3382(3) 0.0344(7) Uani 1 1 d . . .
O6 O 0.21853(12) 0.69931(9) 0.4890(4) 0.0350(5) Uani 1 1 d . . .
N1 N 0.51451(19) 0.36713(17) 1.1546(4) 0.0375(10) Uani 1 1 d . . .
H1A H 0.5382 0.3668 1.2527 0.045 Uiso 1 1 calc R . .
H1B H 0.4671 0.3691 1.1544 0.045 Uiso 1 1 calc R . .
N2 N 0.62147(13) 0.36168(13) 1.0094(5) 0.0384(6) Uani 1 1 d . . .
H2A H 0.6449 0.3613 1.1079 0.046 Uiso 1 1 calc R . .
H2B H 0.6455 0.3600 0.9118 0.046 Uiso 1 1 calc R . .
N3 N 0.51444(19) 0.36630(16) 0.8588(4) 0.0359(9) Uani 1 1 d . . .
H3A H 0.4670 0.3690 0.8579 0.043 Uiso 1 1 calc R . .
H3B H 0.5384 0.3646 0.7611 0.043 Uiso 1 1 calc R . .
N4 N 0.2323(2) 0.75015(15) 1.1396(4) 0.0425(10) Uani 1 1 d . . .
H4A H 0.2545 0.7841 1.1387 0.051 Uiso 1 1 calc R . .
H4B H 0.2220 0.7331 1.2381 0.051 Uiso 1 1 calc R . .
N5 N 0.18121(16) 0.67302(12) 0.9944(4) 0.0433(7) Uani 1 1 d . . .
H5A H 0.1694 0.6558 0.8972 0.052 Uiso 1 1 calc R . .
H5B H 0.1710 0.6562 1.0933 0.052 Uiso 1 1 calc R . .
N6 N 0.2296(2) 0.74960(15) 0.8443(4) 0.0424(10) Uani 1 1 d . . .
H6A H 0.2179 0.7324 0.7471 0.051 Uiso 1 1 calc R . .
H6B H 0.2516 0.7837 0.8428 0.051 Uiso 1 1 calc R . .
C1 C 0.66190(14) 0.45789(13) 0.5138(5) 0.0248(6) Uani 1 1 d . . .
C2 C 0.70921(19) 0.48536(17) 0.4031(5) 0.0359(8) Uani 1 1 d . . .
H2 H 0.7379 0.4629 0.3263 0.043 Uiso 1 1 calc R . .
C3 C 0.7149(2) 0.54564(17) 0.4038(5) 0.0395(9) Uani 1 1 d . . .
H3 H 0.7471 0.5649 0.3274 0.047 Uiso 1 1 calc R . .
C4 C 0.67283(16) 0.57740(13) 0.5181(5) 0.0301(7) Uani 1 1 d . . .
C5 C 0.62623(19) 0.55054(16) 0.6325(4) 0.0320(8) Uani 1 1 d . . .
H5 H 0.5986 0.5729 0.7117 0.038 Uiso 1 1 calc R . .
C6 C 0.62081(18) 0.49035(15) 0.6286(4) 0.0285(7) Uani 1 1 d . . .
H6 H 0.5887 0.4710 0.7052 0.034 Uiso 1 1 calc R . .
C7 C 0.54995(16) 0.36467(14) 1.0082(5) 0.0312(6) Uani 1 1 d . . .
C8 C 0.25535(14) 0.59030(12) 0.4956(5) 0.0271(6) Uani 1 1 d . . .
C9 C 0.2522(2) 0.54171(17) 0.6029(5) 0.0393(9) Uani 1 1 d . . .
H9 H 0.2119 0.5363 0.6771 0.047 Uiso 1 1 calc R . .
C10 C 0.3071(2) 0.50162(18) 0.6013(5) 0.0465(10) Uani 1 1 d . . .
H10 H 0.3048 0.4683 0.6740 0.056 Uiso 1 1 calc R . .
C11 C 0.36525(15) 0.50948(13) 0.4953(5) 0.0310(6) Uani 1 1 d . . .
C12 C 0.3688(2) 0.55741(18) 0.3842(5) 0.0387(9) Uani 1 1 d . . .
H12 H 0.4086 0.5622 0.3085 0.046 Uiso 1 1 calc R . .
C13 C 0.3136(2) 0.59734(17) 0.3867(5) 0.0396(9) Uani 1 1 d . . .
H13 H 0.3154 0.6303 0.3125 0.048 Uiso 1 1 calc R . .
C14 C 0.21442(17) 0.72446(13) 0.9919(5) 0.0333(7) Uani 1 1 d . . .
C15 C 0.4684(3) 0.62912(17) -0.0256(4) 0.075(3) Uani 0.68 1 d PG A 1
C16 C 0.5362(3) 0.6387(2) 0.0457(5) 0.093(4) Uani 0.68 1 d PG A 1
C17 C 0.5792(3) 0.5916(3) 0.0927(7) 0.093(3) Uani 0.68 1 d PG A 1
C18 C 0.5544(4) 0.5349(2) 0.0683(6) 0.087(3) Uani 0.68 1 d PG A 1
C19 C 0.4866(4) 0.52532(17) -0.0031(6) 0.081(2) Uani 0.68 1 d PG A 1
C20 C 0.4436(3) 0.57244(18) -0.0501(5) 0.083(3) Uani 0.68 1 d PG A 1
C21 C 0.4212(3) 0.6843(2) -0.0658(5) 0.110(3) Uani 1 1 d G A 1
C23 C 0.4424(3) 0.6746(2) -0.3678(5) 0.078(4) Uani 0.45 1 d PG A 1
C24 C 0.4683(4) 0.7102(3) -0.5542(5) 0.131(3) Uani 1 1 d G A 1
C31 C 0.4544(6) 0.6307(4) -0.0182(9) 0.075(7) Uiso 0.32 1 d PG B 2
C32 C 0.4198(4) 0.5793(4) -0.0652(14) 0.092(8) Uiso 0.32 1 d PG B 2
C33 C 0.4535(6) 0.5258(3) -0.0381(15) 0.070(6) Uiso 0.32 1 d PG B 2
C34 C 0.5217(6) 0.5238(4) 0.0362(15) 0.049(5) Uiso 0.32 1 d PG B 2
C35 C 0.5563(6) 0.5753(4) 0.0832(16) 0.070(6) Uiso 0.32 1 d PG B 2
C36 C 0.5226(7) 0.6287(4) 0.0560(12) 0.062(6) Uiso 0.32 1 d PG B 2
C38 C 0.4870(5) 0.7013(4) -0.3608(11) 0.084(4) Uani 0.55 1 d PG B 2
C39 C 0.4561(6) 0.7165(3) -0.2262(11) 0.071(6) Uiso 0.25 1 d PG B 3
C37 C 0.3998(4) 0.6811(4) -0.2808(12) 0.086(8) Uiso 0.25 1 d PG B 2
C22 C 0.4205(5) 0.7030(4) -0.2629(11) 0.091(4) Uiso 0.50 1 d PG A 1

loop_
_atom_site_aniso_label
_atom_site_aniso_U_11
_atom_site_aniso_U_22
_atom_site_aniso_U_33
_atom_site_aniso_U_23
_atom_site_aniso_U_13
_atom_site_aniso_U_12
Br1 0.0512(2) 0.02945(16) 0.0410(2) 0.0020(2) -0.0026(2) -0.00227(14)
Br2 0.03917(17) 0.04211(19) 0.0409(2) -0.0026(2) -0.0011(2) 0.00895(14)
S1 0.0295(3) 0.0288(4) 0.0183(3) -0.0019(4) -0.0003(4) 0.0034(3)
S2 0.0276(3) 0.0346(4) 0.0196(4) 0.0000(4) -0.0004(5) -0.0014(3)
O1 0.0388(17) 0.0359(17) 0.0226(12) -0.0047(10) 0.0021(12) 0.0076(15)
O2 0.0324(10) 0.0327(11) 0.0268(11) 0.0018(14) 0.0012(13) -0.0017(8)
O3 0.0370(16) 0.0332(16) 0.0223(12) -0.0009(9) -0.0027(12) 0.0064(14)
O4 0.0309(16) 0.050(2) 0.0200(12) -0.0005(12) 0.0019(11) -0.0011(16)
O5 0.0306(16) 0.048(2) 0.0249(13) -0.0012(12) -0.0025(11) 0.0005(16)
O6 0.0426(12) 0.0331(11) 0.0294(12) 0.0048(13) -0.0014(15) -0.0032(9)
N1 0.030(2) 0.061(3) 0.0211(16) -0.0045(15) 0.0009(13) 0.001(2)
N2 0.0300(13) 0.0626(18) 0.0226(14) 0.0021(18) -0.0007(16) 0.0016(12)
N3 0.0276(19) 0.057(3) 0.0235(16) -0.0003(15) 0.0001(14) 0.0046(19)
N4 0.071(3) 0.034(2) 0.0224(16) -0.0006(13) 0.0039(16) -0.016(2)
N5 0.0687(19) 0.0395(15) 0.0217(13) -0.0020(16) -0.001(2) -0.0216(13)
N6 0.066(3) 0.037(3) 0.0241(16) 0.0018(13) -0.0007(16) -0.021(2)
C1 0.0251(13) 0.0280(14) 0.0214(15) 0.0070(16) -0.0048(15) 0.0020(11)
C2 0.0313(19) 0.041(2) 0.036(2) -0.0075(17) 0.0135(16) 0.0020(16)
C3 0.043(2) 0.037(2) 0.038(2) 0.0024(17) 0.0148(17) -0.0064(17)
C4 0.0326(15) 0.0260(15) 0.0317(18) 0.0029(16) -0.0039(19) 0.0000(12)
C5 0.0329(19) 0.034(2) 0.0294(18) -0.0034(15) 0.0062(15) 0.0037(15)
C6 0.0302(18) 0.0315(19) 0.0239(16) -0.0015(14) 0.0089(14) 0.0012(15)
C7 0.0334(15) 0.0350(15) 0.0251(16) 0.0007(19) -0.009(2) 0.0001(12)
C8 0.0280(13) 0.0317(15) 0.0217(14) -0.0063(18) -0.0022(19) -0.0024(11)
C9 0.036(2) 0.044(2) 0.038(2) 0.0136(18) 0.0123(16) 0.0018(18)
C10 0.050(2) 0.044(2) 0.045(2) 0.0202(18) 0.0051(19) 0.003(2)
C11 0.0321(15) 0.0328(16) 0.0280(16) -0.0060(19) -0.005(2) 0.0036(12)
C12 0.034(2) 0.044(2) 0.037(2) 0.0053(17) 0.0117(17) -0.0009(17)
C13 0.041(2) 0.039(2) 0.039(2) 0.0131(16) 0.0117(18) -0.0021(18)
C14 0.0412(17) 0.0328(16) 0.0260(16) -0.0002(19) 0.000(2) -0.0041(13)
C15 0.113(7) 0.075(6) 0.039(5) 0.001(4) 0.012(5) 0.029(5)
C16 0.138(9) 0.095(7) 0.045(5) -0.012(4) -0.022(5) 0.034(7)
C17 0.130(9) 0.109(8) 0.041(5) -0.011(5) -0.025(5) 0.035(8)
C18 0.148(10) 0.076(7) 0.037(4) -0.002(4) 0.000(5) 0.026(7)
C19 0.094(9) 0.091(7) 0.059(5) -0.021(6) 0.035(7) 0.009(5)
C20 0.106(7) 0.082(7) 0.060(6) -0.002(4) 0.038(5) 0.022(6)
C21 0.124(6) 0.117(6) 0.089(5) 0.019(4) 0.002(4) 0.050(5)
C23 0.096(10) 0.059(8) 0.080(9) -0.005(6) 0.036(9) 0.005(7)
C24 0.220(10) 0.063(4) 0.109(6) 0.006(4) 0.037(6) 0.015(5)
C38 0.067(7) 0.093(9) 0.091(8) 0.026(7) 0.025(6) 0.036(6)

loop_
_atom_type_symbol
_atom_type_description
_atom_type_scat_dispersion_real
_atom_type_scat_dispersion_imag
_atom_type_scat_source
C C 0.0033 0.0016 'International Tables Vol C Tables 4.2.6.8 and 6.1.1.4'
H H 0.0000 0.0000 'International Tables Vol C Tables 4.2.6.8 and 6.1.1.4'
N N 0.0061 0.0033 'International Tables Vol C Tables 4.2.6.8 and 6.1.1.4'
O O 0.0106 0.0060 'International Tables Vol C Tables 4.2.6.8 and 6.1.1.4'
S S 0.1246 0.1234 'International Tables Vol C Tables 4.2.6.8 and 6.1.1.4'
Br Br -0.2901 2.4595 'International Tables Vol C Tables 4.2.6.8 and 6.1.1.4'

loop_
_geom_angle_atom_site_label_1
_geom_angle_atom_site_label_2
_geom_angle_atom_site_label_3
_geom_angle
O2 S1 O1 113.07(16)
O2 S1 O3 111.86(16)
O1 S1 O3 112.25(12)
O2 S1 C1 106.04(12)
O1 S1 C1 106.75(17)
O3 S1 C1 106.28(16)
O6 S2 O5 111.69(18)
O6 S2 O4 113.41(17)
O5 S2 O4 112.27(12)
O6 S2 C8 106.46(13)
O5 S2 C8 105.77(18)
O4 S2 C8 106.61(18)
C2 C1 C6 120.3(3)
C2 C1 S1 120.4(3)
C6 C1 S1 119.3(2)
C1 C2 C3 120.0(3)
C2 C3 C4 118.9(3)
C5 C4 C3 121.9(3)
C5 C4 Br1 119.2(3)
C3 C4 Br1 118.9(3)
C4 C5 C6 118.3(3)
C5 C6 C1 120.5(3)
N1 C7 N2 119.6(4)
N1 C7 N3 120.4(3)
N2 C7 N3 120.0(4)
C13 C8 C9 119.6(3)
C13 C8 S2 119.8(3)
C9 C8 S2 120.6(3)
C10 C9 C8 119.9(3)
C11 C10 C9 120.1(3)
C10 C11 C12 120.8(3)
C10 C11 Br2 120.6(3)
C12 C11 Br2 118.6(3)
C13 C12 C11 118.7(3)
C12 C13 C8 120.9(3)
N6 C14 N5 120.0(4)
N6 C14 N4 120.3(3)
N5 C14 N4 119.6(4)
C16 C15 C20 120.0
C16 C15 C21 117.1
C20 C15 C21 122.8
C17 C16 C15 120.0
C16 C17 C18 120.0
C19 C18 C17 120.0
C20 C19 C18 120.0
C19 C20 C15 120.0
C15 C21 C22 114.5(3)
C22 C23 C24 115.8(5)
C32 C31 C36 120.0
C31 C32 C33 120.0
C32 C33 C34 120.0
C35 C34 C33 120.0
C36 C35 C34 120.0
C35 C36 C31 120.0
C23 C22 C21 122.7(6)

loop_
_geom_bond_atom_site_label_1
_geom_bond_atom_site_label_2
_geom_bond_distance
Br1 C4 1.898(3)
Br2 C11 1.892(3)
S1 O2 1.459(2)
S1 O1 1.460(3)
S1 O3 1.461(3)
S1 C1 1.771(3)
S2 O6 1.455(2)
S2 O5 1.459(3)
S2 O4 1.462(3)
S2 C8 1.768(3)
N1 C7 1.314(5)
N2 C7 1.326(4)
N3 C7 1.335(5)
N4 C14 1.332(5)
N5 C14 1.329(4)
N6 C14 1.314(5)
C1 C2 1.379(5)
C1 C6 1.389(5)
C2 C3 1.385(5)
C3 C4 1.387(5)
C4 C5 1.383(5)
C5 C6 1.382(5)
C8 C13 1.380(5)
C8 C9 1.392(5)
C9 C10 1.370(5)
C10 C11 1.368(5)
C11 C12 1.398(5)
C12 C13 1.372(5)
C15 C16 1.3900
C15 C20 1.3900
C15 C21 1.5680
C16 C17 1.3900
C17 C18 1.3900
C18 C19 1.3900
C19 C20 1.3900
C21 C22 1.591(9)
C23 C22 1.119(10)
C23 C24 1.7308
C31 C32 1.3900
C31 C36 1.3900
C32 C33 1.3900
C33 C34 1.3900
C34 C35 1.3900
C35 C36 1.3900
C38 C37 1.7908
